data_4340191
loop_
_publ_author_name
'Begum, Rowshan Ara'
'Powell, Douglas'
'Bowman-James, Kristin'

_publ_section_title
;
 Thioamide pincer ligands with charge versatility.
;
_journal_issue 3
_journal_name_full 'Inorganic chemistry'
_journal_page_first 964
_journal_page_last 966
_journal_paper_doi 10.1021/ic051775h
_journal_volume 45
_journal_year 2006
_chemical_formula_moiety '(C21 H19 N3 O Pt S3), (C2 H6 O S)0.5'
_chemical_formula_sum 'C22 H22 N3 O1.5 Pt S3.5'
_chemical_formula_weight 659.73
_chemical_name_systematic
; 
 ? 
;
_space_group_IT_number 2
_symmetry_cell_setting triclinic
_symmetry_space_group_name_Hall '-P 1'
_symmetry_space_group_name_H-M 'P -1'
_atom_sites_solution_hydrogens geom
_atom_sites_solution_primary direct
_atom_sites_solution_secondary difmap
_audit_creation_method SHELXL-97
_cell_angle_alpha 78.13(3)
_cell_angle_beta 80.22(3)
_cell_angle_gamma 79.75(3)
_cell_formula_units_Z 4
_cell_length_a 8.5037(17)
_cell_length_b 15.649(3)
_cell_length_c 18.166(4)
_cell_measurement_reflns_used 2067
_cell_measurement_temperature 100(2)
_cell_measurement_theta_max 25.00
_cell_measurement_theta_min 2.31
_cell_volume 2305.6(9)
_computing_cell_refinement 'Bruker SMART'
_computing_data_collection 'Bruker SMART'
_computing_data_reduction 'Bruker SAINT'
_computing_molecular_graphics 'SHELXTL (Sheldrick, 2000)'
_computing_publication_material 'SHELXTL (Sheldrick, 2000)'
_computing_structure_refinement 'SHELXTL (Sheldrick, 2000)'
_computing_structure_solution 'SHELXTL (Sheldrick, 2000)'
_diffrn_ambient_temperature 100(2)
_diffrn_measured_fraction_theta_full 0.954
_diffrn_measured_fraction_theta_max 0.954
_diffrn_measurement_device_type 'Bruker APEX'
_diffrn_measurement_method '\w scans'
_diffrn_radiation_monochromator graphite
_diffrn_radiation_source 'fine-focus sealed tube'
_diffrn_radiation_type MoK\a
_diffrn_radiation_wavelength 0.71073
_diffrn_reflns_av_R_equivalents 0.0858
_diffrn_reflns_av_sigmaI/netI 0.1706
_diffrn_reflns_limit_h_max 10
_diffrn_reflns_limit_h_min -9
_diffrn_reflns_limit_k_max 18
_diffrn_reflns_limit_k_min -18
_diffrn_reflns_limit_l_max 21
_diffrn_reflns_limit_l_min -21
_diffrn_reflns_number 14678
_diffrn_reflns_theta_full 25.00
_diffrn_reflns_theta_max 25.00
_diffrn_reflns_theta_min 2.31
_diffrn_standards_number 0
_exptl_absorpt_coefficient_mu 6.425
_exptl_absorpt_correction_T_max 0.938
_exptl_absorpt_correction_T_min 0.564
_exptl_absorpt_correction_type integration
_exptl_absorpt_process_details 'SHELXTL (Sheldrick, 2000)'
_exptl_crystal_colour yellow
_exptl_crystal_density_diffrn 1.901
_exptl_crystal_density_method 'not measured'
_exptl_crystal_description plate
_exptl_crystal_F_000 1284
_exptl_crystal_size_max 0.10
_exptl_crystal_size_mid 0.08
_exptl_crystal_size_min 0.01
_refine_diff_density_max 2.415
_refine_diff_density_min -2.278
_refine_diff_density_rms 0.270
_refine_ls_extinction_method none
_refine_ls_goodness_of_fit_ref 1.036
_refine_ls_hydrogen_treatment constr
_refine_ls_matrix_type full
_refine_ls_number_parameters 559
_refine_ls_number_reflns 7749
_refine_ls_number_restraints 444
_refine_ls_restrained_S_all 1.011
_refine_ls_R_factor_all 0.1340
_refine_ls_R_factor_gt 0.0817
_refine_ls_shift/su_max 0.001
_refine_ls_shift/su_mean 0.000
_refine_ls_structure_factor_coef Fsqd
_refine_ls_weighting_details 'calc w=1/[\s^2^(Fo^2^)+(0.0480P)^2^] where P=(Fo^2^+2Fc^2^)/3'
_refine_ls_weighting_scheme calc
_refine_ls_wR_factor_gt 0.1395
_refine_ls_wR_factor_ref 0.1529
_reflns_number_gt 4813
_reflns_number_total 7749
_reflns_threshold_expression I>2\s(I)
_cod_data_source_file ic051775hsi20051013_054023.cif
_cod_data_source_block compound_IV_
_cod_depositor_comments
;
The following automatic conversions were performed:

'_symmetry_cell_setting' value 'Triclinic' changed to 'triclinic'
according to
/usr/data/users/saulius/automatic-downloads/retrospective/ACS/lib/dictionaries/cif_core.dic
dictionary named 'cif_core.dic' version 2.4.2 from 2011-04-26.

Automatic conversion script
Id: cif_fix_values 2281 2013-09-26 08:29:07Z andrius 
;
_cod_original_cell_volume 2305.6(8)
_cod_original_formula_sum 'C22 H22 N3 O1.50 Pt S3.50'
_cod_database_code 4340191

loop_
_symmetry_equiv_pos_as_xyz
'x, y, z'
'-x, -y, -z'

loop_
_atom_site_label
_atom_site_type_symbol
_atom_site_fract_x
_atom_site_fract_y
_atom_site_fract_z
_atom_site_U_iso_or_equiv
_atom_site_adp_type
_atom_site_occupancy
_atom_site_symmetry_multiplicity
_atom_site_calc_flag
_atom_site_refinement_flags
Pt1A Pt 0.52386(8) 0.55700(5) 0.78926(4) 0.0148(2) Uani 1 1 d .
S1A S 0.4564(5) 0.6840(3) 0.7048(2) 0.0183(11) Uani 1 1 d .
S2A S 0.5879(6) 0.4197(3) 0.8591(3) 0.0247(12) Uani 1 1 d .
S3A S 0.5630(5) 0.6209(3) 0.8812(2) 0.0169(10) Uani 1 1 d U
N1A N 0.4736(16) 0.4934(9) 0.7134(7) 0.014(2) Uani 1 1 d U
C2A C 0.4294(19) 0.5393(12) 0.6464(9) 0.015(3) Uani 1 1 d U
C3A C 0.3973(19) 0.4945(11) 0.5913(9) 0.016(3) Uani 1 1 d U
H3A H 0.3740 0.5272 0.5433 0.019 Uiso 1 1 calc R
C4A C 0.3993(19) 0.4082(12) 0.6057(9) 0.015(3) Uani 1 1 d U
H4A H 0.3752 0.3790 0.5689 0.018 Uiso 1 1 calc R
C5A C 0.437(2) 0.3604(12) 0.6757(9) 0.018(3) Uani 1 1 d U
H5A H 0.4354 0.2986 0.6886 0.022 Uiso 1 1 calc R
C6A C 0.478(2) 0.4060(12) 0.7257(9) 0.018(3) Uani 1 1 d U
C7A C 0.419(2) 0.6374(12) 0.6318(9) 0.017(3) Uani 1 1 d U
N8A N 0.3756(16) 0.6791(10) 0.5666(8) 0.020(3) Uani 1 1 d U
C9A C 0.354(2) 0.7703(12) 0.5514(9) 0.022(3) Uani 1 1 d U
C10A C 0.447(2) 0.8170(12) 0.4874(9) 0.024(3) Uani 1 1 d U
H10A H 0.5330 0.7855 0.4583 0.028 Uiso 1 1 calc R
C11A C 0.413(2) 0.9063(13) 0.4682(10) 0.027(3) Uani 1 1 d U
H11A H 0.4780 0.9357 0.4260 0.032 Uiso 1 1 calc R
C12A C 0.292(2) 0.9554(13) 0.5063(10) 0.027(3) Uani 1 1 d U
H12A H 0.2689 1.0176 0.4906 0.032 Uiso 1 1 calc R
C13A C 0.199(2) 0.9102(13) 0.5714(10) 0.029(3) Uani 1 1 d U
H13A H 0.1147 0.9427 0.6006 0.035 Uiso 1 1 calc R
C14A C 0.230(2) 0.8219(12) 0.5909(10) 0.023(3) Uani 1 1 d U
H14A H 0.1653 0.7932 0.6335 0.028 Uiso 1 1 calc R
C15A C 0.527(2) 0.3575(12) 0.8026(9) 0.018(3) Uani 1 1 d U
N16A N 0.5185(16) 0.2730(10) 0.8198(8) 0.020(3) Uani 1 1 d U
C17A C 0.573(2) 0.2213(12) 0.8866(10) 0.022(3) Uani 1 1 d U
C18A C 0.470(2) 0.1750(11) 0.9374(9) 0.024(3) Uani 1 1 d U
H18A H 0.3616 0.1800 0.9291 0.029 Uiso 1 1 calc R
C19A C 0.523(2) 0.1198(12) 1.0021(10) 0.029(3) Uani 1 1 d U
H19A H 0.4482 0.0887 1.0379 0.034 Uiso 1 1 calc R
C20A C 0.681(2) 0.1095(13) 1.0150(10) 0.031(3) Uani 1 1 d U
H20A H 0.7159 0.0717 1.0591 0.037 Uiso 1 1 calc R
C21A C 0.787(2) 0.1557(12) 0.9622(10) 0.026(3) Uani 1 1 d U
H21A H 0.8971 0.1479 0.9697 0.032 Uiso 1 1 calc R
C22A C 0.738(2) 0.2126(12) 0.8991(10) 0.026(3) Uani 1 1 d U
H22A H 0.8120 0.2455 0.8644 0.031 Uiso 1 1 calc R
O23A O 0.7011(13) 0.5806(7) 0.9226(6) 0.018(2) Uani 1 1 d U
C24A C 0.569(2) 0.7348(11) 0.8528(9) 0.021(3) Uani 1 1 d U
H24A H 0.5745 0.7609 0.8967 0.032 Uiso 1 1 d R
H24B H 0.4712 0.7628 0.8304 0.032 Uiso 1 1 d R
H24C H 0.6640 0.7442 0.8149 0.032 Uiso 1 1 d R
C25A C 0.387(2) 0.6218(12) 0.9478(9) 0.023(3) Uani 1 1 d U
H25A H 0.3814 0.6689 0.9767 0.035 Uiso 1 1 d R
H25B H 0.3900 0.5648 0.9825 0.035 Uiso 1 1 d R
H25C H 0.2918 0.6324 0.9215 0.035 Uiso 1 1 d R
Pt1B Pt 0.94241(8) 0.56588(5) 0.69310(4) 0.0156(2) Uani 1 1 d .
S1B S 0.9575(5) 0.6918(3) 0.7350(2) 0.0195(11) Uani 1 1 d .
S2B S 0.9372(6) 0.4294(3) 0.6679(2) 0.0231(12) Uani 1 1 d .
S3B S 0.8761(5) 0.6287(3) 0.5798(2) 0.0178(10) Uani 1 1 d U
N1B N 1.0163(16) 0.5025(10) 0.7904(8) 0.018(2) Uani 1 1 d U
C2B C 1.0446(19) 0.5467(11) 0.8431(9) 0.013(2) Uani 1 1 d U
C3B C 1.0956(19) 0.4987(12) 0.9142(9) 0.015(3) Uani 1 1 d U
H3B H 1.1053 0.5296 0.9527 0.018 Uiso 1 1 calc R
C4B C 1.127(2) 0.4154(12) 0.9247(9) 0.017(3) Uani 1 1 d U
H4B H 1.1693 0.3850 0.9697 0.020 Uiso 1 1 calc R
C5B C 1.102(2) 0.3674(12) 0.8737(9) 0.020(3) Uani 1 1 d U
H5B H 1.1232 0.3047 0.8840 0.024 Uiso 1 1 calc R
C6B C 1.046(2) 0.4119(12) 0.8065(10) 0.018(3) Uani 1 1 d U
C7B C 1.0142(19) 0.6437(12) 0.8258(9) 0.014(3) Uani 1 1 d U
N8B N 1.0330(17) 0.6875(10) 0.8750(8) 0.020(3) Uani 1 1 d U
C9B C 1.021(2) 0.7810(12) 0.8617(9) 0.020(3) Uani 1 1 d U
C10B C 0.911(2) 0.8258(12) 0.9140(10) 0.026(3) Uani 1 1 d U
H10B H 0.8415 0.7947 0.9527 0.032 Uiso 1 1 calc R
C11B C 0.907(2) 0.9165(13) 0.9077(10) 0.029(3) Uani 1 1 d U
H11B H 0.8383 0.9469 0.9439 0.034 Uiso 1 1 calc R
C12B C 1.001(2) 0.9617(13) 0.8506(10) 0.029(3) Uani 1 1 d U
H12B H 0.9925 1.0240 0.8448 0.035 Uiso 1 1 calc R
C13B C 1.108(2) 0.9168(12) 0.8009(10) 0.025(3) Uani 1 1 d U
H13B H 1.1772 0.9484 0.7624 0.030 Uiso 1 1 calc R
C14B C 1.118(2) 0.8269(12) 0.8058(10) 0.022(3) Uani 1 1 d U
H14B H 1.1913 0.7973 0.7704 0.027 Uiso 1 1 calc R
C15B C 1.016(2) 0.3671(13) 0.7478(10) 0.024(3) Uani 1 1 d U
N16B N 1.0558(17) 0.2814(10) 0.7602(7) 0.020(3) Uani 1 1 d U
C17B C 1.030(2) 0.2303(11) 0.7078(9) 0.018(3) Uani 1 1 d U
C18B C 1.157(2) 0.1718(12) 0.6814(9) 0.023(3) Uani 1 1 d U
H18B H 1.2594 0.1659 0.6981 0.028 Uiso 1 1 calc R
C19B C 1.136(2) 0.1230(12) 0.6314(9) 0.023(3) Uani 1 1 d U
H19B H 1.2246 0.0826 0.6138 0.028 Uiso 1 1 calc R
C20B C 0.987(2) 0.1296(12) 0.6043(10) 0.024(3) Uani 1 1 d U
H20B H 0.9768 0.0969 0.5671 0.028 Uiso 1 1 calc R
C21B C 0.860(2) 0.1839(12) 0.6330(9) 0.023(3) Uani 1 1 d U
H21B H 0.7567 0.1866 0.6181 0.027 Uiso 1 1 calc R
C22B C 0.877(2) 0.2361(12) 0.6844(9) 0.021(3) Uani 1 1 d U
H22B H 0.7869 0.2749 0.7034 0.025 Uiso 1 1 calc R
O23B O 0.7600(13) 0.5910(8) 0.5505(6) 0.021(2) Uani 1 1 d U
C24B C 0.816(2) 0.7436(11) 0.5682(10) 0.023(3) Uani 1 1 d U
H24D H 0.7939 0.7679 0.5161 0.034 Uiso 1 1 d R
H24E H 0.9023 0.7710 0.5792 0.034 Uiso 1 1 d R
H24F H 0.7180 0.7559 0.6038 0.034 Uiso 1 1 d R
C25B C 1.0544(19) 0.6236(12) 0.5149(9) 0.021(3) Uani 1 1 d U
H25D H 1.0441 0.5915 0.4753 0.032 Uiso 1 1 d R
H25E H 1.1461 0.5936 0.5412 0.032 Uiso 1 1 d R
H25F H 1.0721 0.6840 0.4916 0.032 Uiso 1 1 d R
S1S S 0.5479(7) 0.9615(4) 0.7608(3) 0.0489(15) Uani 1 1 d U
O1S O 0.4378(19) 0.9938(11) 0.7019(9) 0.061(4) Uani 1 1 d U
C1S C 0.588(3) 1.0557(15) 0.7868(13) 0.062(4) Uani 1 1 d U
H1SA H 0.4872 1.0895 0.8069 0.093 Uiso 1 1 d R
H1SB H 0.6408 1.0925 0.7424 0.093 Uiso 1 1 d R
H1SC H 0.6598 1.0378 0.8259 0.093 Uiso 1 1 d R
C2S C 0.743(3) 0.9337(15) 0.7089(12) 0.052(4) Uani 1 1 d U
H2SA H 0.7386 0.8865 0.6814 0.078 Uiso 1 1 d R
H2SB H 0.8222 0.9132 0.7443 0.078 Uiso 1 1 d R
H2SC H 0.7735 0.9856 0.6725 0.078 Uiso 1 1 d R

loop_
_atom_site_aniso_label
_atom_site_aniso_U_11
_atom_site_aniso_U_22
_atom_site_aniso_U_33
_atom_site_aniso_U_23
_atom_site_aniso_U_13
_atom_site_aniso_U_12
Pt1A 0.0134(4) 0.0223(5) 0.0101(4) -0.0051(3) -0.0020(3) -0.0032(4)
S1A 0.026(3) 0.022(3) 0.009(2) -0.004(2) -0.0049(19) -0.004(2)
S2A 0.031(3) 0.028(3) 0.016(2) -0.006(2) -0.005(2) -0.003(2)
S3A 0.017(2) 0.023(3) 0.012(2) -0.0045(19) -0.0029(17) -0.003(2)
N1A 0.015(5) 0.019(3) 0.010(4) -0.008(3) -0.003(4) 0.003(4)
C2A 0.013(5) 0.019(3) 0.015(4) -0.006(3) -0.004(4) -0.004(4)
C3A 0.016(5) 0.019(4) 0.015(4) -0.005(3) -0.007(4) -0.003(4)
C4A 0.013(5) 0.019(4) 0.015(4) -0.009(4) -0.003(4) 0.000(4)
C5A 0.018(5) 0.019(4) 0.018(4) -0.005(3) -0.003(4) -0.002(4)
C6A 0.016(5) 0.022(3) 0.017(4) -0.005(3) -0.007(4) -0.003(4)
C7A 0.019(5) 0.017(3) 0.017(4) -0.007(3) -0.002(4) -0.004(4)
N8A 0.018(5) 0.023(3) 0.019(4) -0.004(3) -0.004(4) -0.002(3)
C9A 0.022(5) 0.024(3) 0.020(4) -0.001(3) -0.006(3) -0.003(3)
C10A 0.025(5) 0.027(4) 0.021(5) -0.004(4) -0.004(3) -0.006(4)
C11A 0.029(5) 0.028(4) 0.024(5) 0.000(4) -0.005(4) -0.006(4)
C12A 0.027(5) 0.026(4) 0.028(5) -0.004(4) -0.008(4) -0.006(4)
C13A 0.030(5) 0.027(4) 0.030(5) -0.007(4) -0.002(4) -0.001(4)
C14A 0.024(5) 0.024(4) 0.023(5) -0.006(4) -0.004(3) -0.004(4)
C15A 0.017(5) 0.020(4) 0.018(4) -0.003(3) -0.006(4) 0.001(4)
N16A 0.018(5) 0.021(4) 0.023(4) -0.004(3) -0.004(3) -0.006(4)
C17A 0.023(4) 0.021(5) 0.022(4) -0.004(3) -0.003(3) -0.002(4)
C18A 0.026(4) 0.022(5) 0.024(4) -0.006(3) 0.000(3) -0.003(4)
C19A 0.030(4) 0.027(5) 0.026(4) -0.001(4) 0.000(4) -0.004(4)
C20A 0.032(4) 0.031(5) 0.027(5) -0.002(4) -0.004(4) -0.001(4)
C21A 0.026(4) 0.027(5) 0.026(5) -0.004(4) -0.007(4) 0.000(4)
C22A 0.024(4) 0.028(5) 0.025(5) -0.004(4) -0.005(4) 0.000(4)
O23A 0.018(3) 0.020(4) 0.020(4) -0.008(3) -0.006(3) -0.003(3)
C24A 0.021(5) 0.022(4) 0.020(5) -0.005(4) -0.002(4) -0.003(4)
C25A 0.019(4) 0.028(5) 0.023(5) -0.003(4) -0.001(3) -0.005(4)
Pt1B 0.0138(4) 0.0247(5) 0.0093(4) -0.0041(3) -0.0022(3) -0.0033(4)
S1B 0.027(3) 0.025(3) 0.009(2) -0.004(2) -0.0080(19) 0.000(2)
S2B 0.028(3) 0.030(3) 0.010(2) -0.001(2) -0.004(2) -0.006(2)
S3B 0.019(2) 0.027(3) 0.010(2) -0.010(2) -0.0003(17) -0.006(2)
N1B 0.017(5) 0.022(3) 0.014(4) -0.005(3) -0.004(4) -0.001(4)
C2B 0.007(5) 0.017(3) 0.014(4) -0.002(3) -0.003(4) -0.003(4)
C3B 0.015(5) 0.017(4) 0.012(4) 0.001(3) 0.000(4) -0.005(4)
C4B 0.017(5) 0.019(4) 0.015(4) -0.003(3) -0.005(4) -0.002(4)
C5B 0.022(5) 0.019(4) 0.018(4) -0.004(3) -0.004(4) -0.004(4)
C6B 0.018(5) 0.023(3) 0.017(4) -0.007(3) -0.005(4) -0.002(4)
C7B 0.014(5) 0.017(3) 0.008(4) 0.000(3) 0.004(4) -0.003(4)
N8B 0.021(5) 0.022(3) 0.020(5) -0.006(3) -0.004(4) -0.006(4)
C9B 0.021(5) 0.022(3) 0.019(5) -0.005(3) -0.008(3) -0.004(4)
C10B 0.028(5) 0.027(4) 0.024(5) -0.007(4) -0.003(4) -0.002(4)
C11B 0.029(5) 0.028(4) 0.030(5) -0.010(4) -0.004(4) -0.001(4)
C12B 0.030(5) 0.028(4) 0.031(5) -0.007(4) -0.007(4) -0.004(4)
C13B 0.024(5) 0.025(4) 0.028(5) -0.003(4) -0.007(4) -0.006(4)
C14B 0.020(5) 0.024(4) 0.023(5) -0.001(4) -0.006(3) -0.002(4)
C15B 0.028(6) 0.025(4) 0.022(5) -0.011(4) -0.006(4) -0.001(4)
N16B 0.024(5) 0.024(4) 0.015(5) -0.005(3) -0.010(4) 0.001(4)
C17B 0.018(4) 0.019(4) 0.016(5) -0.004(4) -0.003(4) -0.003(4)
C18B 0.023(4) 0.024(5) 0.023(5) -0.007(4) -0.005(4) 0.001(4)
C19B 0.024(4) 0.022(5) 0.024(5) -0.007(4) -0.002(4) -0.001(4)
C20B 0.027(5) 0.024(5) 0.022(5) -0.006(4) -0.003(4) -0.007(4)
C21B 0.022(4) 0.024(5) 0.024(5) -0.004(4) -0.007(4) -0.006(4)
C22B 0.020(4) 0.022(5) 0.020(5) -0.003(4) -0.005(4) -0.004(4)
O23B 0.019(4) 0.024(4) 0.021(4) -0.005(4) -0.006(3) -0.004(3)
C24B 0.021(5) 0.024(3) 0.024(5) -0.005(4) -0.005(4) -0.004(4)
C25B 0.020(4) 0.025(5) 0.019(5) -0.003(4) -0.002(3) -0.005(4)
S1S 0.045(3) 0.051(4) 0.045(3) 0.010(3) -0.005(3) -0.016(3)
O1S 0.056(5) 0.066(6) 0.060(5) -0.002(4) -0.016(4) -0.007(4)
C1S 0.063(7) 0.061(6) 0.061(6) -0.015(5) -0.008(4) -0.004(4)
C2S 0.053(4) 0.053(6) 0.050(6) -0.007(4) -0.007(4) -0.006(4)

loop_
_atom_type_symbol
_atom_type_description
_atom_type_scat_dispersion_real
_atom_type_scat_dispersion_imag
_atom_type_scat_source
C C 0.0033 0.0016 'International Tables Vol C Tables 4.2.6.8 and 6.1.1.4'
H H 0.0000 0.0000 'International Tables Vol C Tables 4.2.6.8 and 6.1.1.4'
N N 0.0061 0.0033 'International Tables Vol C Tables 4.2.6.8 and 6.1.1.4'
O O 0.0106 0.0060 'International Tables Vol C Tables 4.2.6.8 and 6.1.1.4'
S S 0.1246 0.1234 'International Tables Vol C Tables 4.2.6.8 and 6.1.1.4'
Pt Pt -1.7033 8.3905 'International Tables Vol C Tables 4.2.6.8 and 6.1.1.4'

loop_
_geom_angle_atom_site_label_1
_geom_angle_atom_site_label_2
_geom_angle_atom_site_label_3
_geom_angle
N1A Pt1A S3A 174.6(4)
N1A Pt1A S2A 85.6(4)
S3A Pt1A S2A 91.48(16)
N1A Pt1A S1A 85.9(4)
S3A Pt1A S1A 97.15(16)
S2A Pt1A S1A 171.36(16)
C7A S1A Pt1A 99.1(6)
C15A S2A Pt1A 98.8(6)
O23A S3A C25A 107.7(7)
O23A S3A C24A 108.9(7)
C25A S3A C24A 100.5(8)
O23A S3A Pt1A 117.3(5)
C25A S3A Pt1A 107.5(6)
C24A S3A Pt1A 113.4(6)
C6A N1A C2A 116.8(14)
C6A N1A Pt1A 123.1(11)
C2A N1A Pt1A 120.1(12)
N1A C2A C3A 120.5(16)
N1A C2A C7A 118.3(14)
C3A C2A C7A 121.2(15)
C4A C3A C2A 121.2(16)
C4A C3A H3A 119.4
C2A C3A H3A 119.4
C3A C4A C5A 119.0(16)
C3A C4A H4A 120.5
C5A C4A H4A 120.5
C6A C5A C4A 117.8(17)
C6A C5A H5A 121.1
C4A C5A H5A 121.1
N1A C6A C5A 124.5(16)
N1A C6A C15A 114.6(15)
C5A C6A C15A 120.9(17)
N8A C7A C2A 116.4(15)
N8A C7A S1A 127.1(14)
C2A C7A S1A 116.4(12)
C7A N8A C9A 119.2(15)
N8A C9A C14A 122.7(16)
N8A C9A C10A 120.8(16)
C14A C9A C10A 116.1(17)
C11A C10A C9A 120.2(18)
C11A C10A H10A 119.9
C9A C10A H10A 119.9
C12A C11A C10A 123.1(18)
C12A C11A H11A 118.4
C10A C11A H11A 118.4
C11A C12A C13A 117.6(18)
C11A C12A H12A 121.2
C13A C12A H12A 121.2
C14A C13A C12A 120.0(18)
C14A C13A H13A 120.0
C12A C13A H13A 120.0
C13A C14A C9A 122.9(18)
C13A C14A H14A 118.6
C9A C14A H14A 118.6
N16A C15A C6A 116.5(15)
N16A C15A S2A 126.1(13)
C6A C15A S2A 117.4(13)
C15A N16A C17A 120.6(15)
C18A C17A N16A 119.0(16)
C18A C17A C22A 119.4(17)
N16A C17A C22A 121.5(16)
C17A C18A C19A 120.5(18)
C17A C18A H18A 119.8
C19A C18A H18A 119.8
C20A C19A C18A 121.3(18)
C20A C19A H19A 119.4
C18A C19A H19A 119.4
C19A C20A C21A 118.3(18)
C19A C20A H20A 120.9
C21A C20A H20A 120.9
C22A C21A C20A 121.8(18)
C22A C21A H21A 119.1
C20A C21A H21A 119.1
C21A C22A C17A 118.7(17)
C21A C22A H22A 120.7
C17A C22A H22A 120.7
S3A C24A H24A 110.0
S3A C24A H24B 109.1
H24A C24A H24B 109.5
S3A C24A H24C 109.3
H24A C24A H24C 109.5
H24B C24A H24C 109.5
S3A C25A H25A 109.0
S3A C25A H25B 109.5
H25A C25A H25B 109.5
S3A C25A H25C 109.9
H25A C25A H25C 109.5
H25B C25A H25C 109.5
N1B Pt1B S3B 175.1(4)
N1B Pt1B S2B 86.1(4)
S3B Pt1B S2B 90.60(16)
N1B Pt1B S1B 85.6(4)
S3B Pt1B S1B 97.70(16)
S2B Pt1B S1B 171.70(15)
C7B S1B Pt1B 99.0(6)
C15B S2B Pt1B 97.7(7)
O23B S3B C25B 107.2(7)
O23B S3B C24B 108.1(8)
C25B S3B C24B 100.5(8)
O23B S3B Pt1B 117.7(5)
C25B S3B Pt1B 107.2(6)
C24B S3B Pt1B 114.5(6)
C2B N1B C6B 117.1(14)
C2B N1B Pt1B 121.7(12)
C6B N1B Pt1B 121.2(11)
N1B C2B C3B 120.5(16)
N1B C2B C7B 117.3(14)
C3B C2B C7B 122.2(15)
C4B C3B C2B 119.6(16)
C4B C3B H3B 120.2
C2B C3B H3B 120.2
C3B C4B C5B 122.4(17)
C3B C4B H4B 118.8
C5B C4B H4B 118.8
C4B C5B C6B 118.9(17)
C4B C5B H5B 120.5
C6B C5B H5B 120.5
N1B C6B C5B 121.3(16)
N1B C6B C15B 115.3(15)
C5B C6B C15B 123.5(17)
N8B C7B C2B 119.2(15)
N8B C7B S1B 124.5(14)
C2B C7B S1B 116.3(12)
C7B N8B C9B 123.8(15)
C14B C9B C10B 119.8(18)
C14B C9B N8B 123.1(17)
C10B C9B N8B 116.9(15)
C11B C10B C9B 118.7(17)
C11B C10B H10B 120.6
C9B C10B H10B 120.6
C12B C11B C10B 120.8(19)
C12B C11B H11B 119.6
C10B C11B H11B 119.6
C11B C12B C13B 119.5(19)
C11B C12B H12B 120.3
C13B C12B H12B 120.3
C12B C13B C14B 121.6(18)
C12B C13B H13B 119.2
C14B C13B H13B 119.2
C9B C14B C13B 119.5(18)
C9B C14B H14B 120.3
C13B C14B H14B 120.3
N16B C15B C6B 115.4(16)
N16B C15B S2B 125.2(13)
C6B C15B S2B 119.4(14)
C15B N16B C17B 120.6(14)
C18B C17B C22B 119.7(16)
C18B C17B N16B 118.0(15)
C22B C17B N16B 122.3(16)
C19B C18B C17B 119.2(17)
C19B C18B H18B 120.4
C17B C18B H18B 120.4
C18B C19B C20B 122.8(18)
C18B C19B H19B 118.6
C20B C19B H19B 118.6
C21B C20B C19B 117.9(17)
C21B C20B H20B 121.1
C19B C20B H20B 121.1
C20B C21B C22B 121.1(17)
C20B C21B H21B 119.5
C22B C21B H21B 119.5
C21B C22B C17B 119.2(17)
C21B C22B H22B 120.4
C17B C22B H22B 120.4
S3B C24B H24D 110.6
S3B C24B H24E 109.0
H24D C24B H24E 109.5
S3B C24B H24F 108.9
H24D C24B H24F 109.5
H24E C24B H24F 109.5
S3B C25B H25D 109.9
S3B C25B H25E 110.1
H25D C25B H25E 109.5
S3B C25B H25F 108.4
H25D C25B H25F 109.5
H25E C25B H25F 109.5
O1S S1S C1S 105.8(11)
O1S S1S C2S 105.1(10)
C1S S1S C2S 96.7(11)
S1S C1S H1SA 109.9
S1S C1S H1SB 109.7
H1SA C1S H1SB 109.5
S1S C1S H1SC 108.8
H1SA C1S H1SC 109.5
H1SB C1S H1SC 109.5
S1S C2S H2SA 109.1
S1S C2S H2SB 109.4
H2SA C2S H2SB 109.5
S1S C2S H2SC 109.9
H2SA C2S H2SC 109.5
H2SB C2S H2SC 109.5

loop_
_geom_bond_atom_site_label_1
_geom_bond_atom_site_label_2
_geom_bond_distance
Pt1A N1A 1.996(13)
Pt1A S3A 2.212(4)
Pt1A S2A 2.284(5)
Pt1A S1A 2.295(5)
S1A C7A 1.738(16)
S2A C15A 1.743(17)
S3A O23A 1.477(11)
S3A C25A 1.757(17)
S3A C24A 1.758(17)
N1A C6A 1.34(2)
N1A C2A 1.355(19)
C2A C3A 1.42(2)
C2A C7A 1.49(2)
C3A C4A 1.32(2)
C3A H3A 0.9500
C4A C5A 1.39(2)
C4A H4A 0.9500
C5A C6A 1.38(2)
C5A H5A 0.9500
C6A C15A 1.53(2)
C7A N8A 1.31(2)
N8A C9A 1.38(2)
C9A C14A 1.40(2)
C9A C10A 1.43(2)
C10A C11A 1.36(2)
C10A H10A 0.9500
C11A C12A 1.35(2)
C11A H11A 0.9500
C12A C13A 1.44(2)
C12A H12A 0.9500
C13A C14A 1.34(2)
C13A H13A 0.9500
C14A H14A 0.9500
C15A N16A 1.31(2)
N16A C17A 1.41(2)
C17A C18A 1.35(2)
C17A C22A 1.44(2)
C18A C19A 1.40(2)
C18A H18A 0.9500
C19A C20A 1.38(2)
C19A H19A 0.9500
C20A C21A 1.38(2)
C20A H20A 0.9500
C21A C22A 1.38(2)
C21A H21A 0.9500
C22A H22A 0.9500
C24A H24A 0.9800
C24A H24B 0.9800
C24A H24C 0.9800
C25A H25A 0.9800
C25A H25B 0.9799
C25A H25C 0.9801
Pt1B N1B 1.985(13)
Pt1B S3B 2.210(4)
Pt1B S2B 2.284(5)
Pt1B S1B 2.285(5)
S1B C7B 1.775(16)
S2B C15B 1.738(18)
S3B O23B 1.456(11)
S3B C25B 1.756(16)
S3B C24B 1.759(17)
N1B C2B 1.37(2)
N1B C6B 1.37(2)
C2B C3B 1.45(2)
C2B C7B 1.47(2)
C3B C4B 1.26(2)
C3B H3B 0.9500
C4B C5B 1.37(2)
C4B H4B 0.9500
C5B C6B 1.39(2)
C5B H5B 0.9500
C6B C15B 1.47(2)
C7B N8B 1.28(2)
N8B C9B 1.42(2)
C9B C14B 1.36(2)
C9B C10B 1.42(2)
C10B C11B 1.39(2)
C10B H10B 0.9500
C11B C12B 1.35(2)
C11B H11B 0.9500
C12B C13B 1.38(2)
C12B H12B 0.9500
C13B C14B 1.38(2)
C13B H13B 0.9500
C14B H14B 0.9500
C15B N16B 1.31(2)
N16B C17B 1.43(2)
C17B C18B 1.38(2)
C17B C22B 1.42(2)
C18B C19B 1.35(2)
C18B H18B 0.9500
C19B C20B 1.42(2)
C19B H19B 0.9500
C20B C21B 1.35(2)
C20B H20B 0.9500
C21B C22B 1.40(2)
C21B H21B 0.9500
C22B H22B 0.9500
C24B H24D 0.9800
C24B H24E 0.9800
C24B H24F 0.9800
C25B H25D 0.9800
C25B H25E 0.9800
C25B H25F 0.9800
S1S O1S 1.491(15)
S1S C1S 1.74(2)
S1S C2S 1.79(2)
C1S H1SA 0.9800
C1S H1SB 0.9800
C1S H1SC 0.9800
C2S H2SA 0.9800
C2S H2SB 0.9800
C2S H2SC 0.9800

loop_
_geom_torsion_atom_site_label_1
_geom_torsion_atom_site_label_2
_geom_torsion_atom_site_label_3
_geom_torsion_atom_site_label_4
_geom_torsion
N1A Pt1A S1A C7A -2.9(7)
S3A Pt1A S1A C7A -178.5(6)
N1A Pt1A S2A C15A -6.2(7)
S3A Pt1A S2A C15A 169.4(6)
S2A Pt1A S3A O23A 39.8(6)
S1A Pt1A S3A O23A -139.7(6)
S2A Pt1A S3A C25A -81.7(6)
S1A Pt1A S3A C25A 98.8(6)
S2A Pt1A S3A C24A 168.1(6)
S1A Pt1A S3A C24A -11.4(7)
S2A Pt1A N1A C6A 5.0(13)
S1A Pt1A N1A C6A -176.2(13)
S2A Pt1A N1A C2A -176.5(12)
S1A Pt1A N1A C2A 2.3(12)
C6A N1A C2A C3A -3(2)
Pt1A N1A C2A C3A 178.4(12)
C6A N1A C2A C7A 178.1(15)
Pt1A N1A C2A C7A -0.4(19)
N1A C2A C3A C4A 4(3)
C7A C2A C3A C4A -176.7(15)
C2A C3A C4A C5A -1(2)
C3A C4A C5A C6A -3(2)
C2A N1A C6A C5A -1(2)
Pt1A N1A C6A C5A 177.3(13)
C2A N1A C6A C15A -179.6(14)
Pt1A N1A C6A C15A -1(2)
C4A C5A C6A N1A 4(3)
C4A C5A C6A C15A -177.6(15)
N1A C2A C7A N8A -180.0(15)
C3A C2A C7A N8A 1(2)
N1A C2A C7A S1A -3(2)
C3A C2A C7A S1A 178.5(13)
Pt1A S1A C7A N8A -179.3(15)
Pt1A S1A C7A C2A 3.7(13)
C2A C7A N8A C9A 176.3(14)
S1A C7A N8A C9A -1(2)
C7A N8A C9A C14A -67(2)
C7A N8A C9A C10A 120.8(18)
N8A C9A C10A C11A 172.8(15)
C14A C9A C10A C11A 0(2)
C9A C10A C11A C12A -1(3)
C10A C11A C12A C13A 2(3)
C11A C12A C13A C14A -2(3)
C12A C13A C14A C9A 1(3)
N8A C9A C14A C13A -173.0(16)
C10A C9A C14A C13A 0(2)
N1A C6A C15A N16A 173.9(15)
C5A C6A C15A N16A -4(2)
N1A C6A C15A S2A -5(2)
C5A C6A C15A S2A 176.1(14)
Pt1A S2A C15A N16A -171.5(15)
Pt1A S2A C15A C6A 7.8(13)
C6A C15A N16A C17A 175.1(15)
S2A C15A N16A C17A -6(2)
C15A N16A C17A C18A 123.7(19)
C15A N16A C17A C22A -60(2)
N16A C17A C18A C19A 176.7(16)
C22A C17A C18A C19A 1(3)
C17A C18A C19A C20A -1(3)
C18A C19A C20A C21A 0(3)
C19A C20A C21A C22A 2(3)
C20A C21A C22A C17A -2(3)
C18A C17A C22A C21A 1(3)
N16A C17A C22A C21A -174.7(17)
N1B Pt1B S1B C7B -2.7(7)
S3B Pt1B S1B C7B -179.0(6)
N1B Pt1B S2B C15B -4.3(8)
S3B Pt1B S2B C15B 172.0(6)
S2B Pt1B S3B O23B 38.2(6)
S1B Pt1B S3B O23B -141.8(6)
S2B Pt1B S3B C25B -82.6(6)
S1B Pt1B S3B C25B 97.4(6)
S2B Pt1B S3B C24B 166.9(7)
S1B Pt1B S3B C24B -13.1(7)
S2B Pt1B N1B C2B -178.3(13)
S1B Pt1B N1B C2B 1.2(12)
S2B Pt1B N1B C6B 3.8(12)
S1B Pt1B N1B C6B -176.7(12)
C6B N1B C2B C3B -3(2)
Pt1B N1B C2B C3B 178.8(11)
C6B N1B C2B C7B 179.4(14)
Pt1B N1B C2B C7B 1.5(19)
N1B C2B C3B C4B 6(2)
C7B C2B C3B C4B -176.8(16)
C2B C3B C4B C5B -5(3)
C3B C4B C5B C6B 2(3)
C2B N1B C6B C5B 0(2)
Pt1B N1B C6B C5B 178.2(13)
C2B N1B C6B C15B -179.3(15)
Pt1B N1B C6B C15B -1(2)
C4B C5B C6B N1B 0(3)
C4B C5B C6B C15B 179.8(17)
N1B C2B C7B N8B 177.2(16)
C3B C2B C7B N8B 0(2)
N1B C2B C7B S1B -4.2(19)
C3B C2B C7B S1B 178.5(13)
Pt1B S1B C7B N8B -177.2(14)
Pt1B S1B C7B C2B 4.4(12)
C2B C7B N8B C9B 174.3(14)
S1B C7B N8B C9B -4(2)
C7B N8B C9B C14B -60(2)
C7B N8B C9B C10B 125.5(18)
C14B C9B C10B C11B -1(2)
N8B C9B C10B C11B 173.5(15)
C9B C10B C11B C12B 3(3)
C10B C11B C12B C13B -4(3)
C11B C12B C13B C14B 3(3)
C10B C9B C14B C13B 0(2)
N8B C9B C14B C13B -174.1(15)
C12B C13B C14B C9B -1(3)
N1B C6B C15B N16B 175.0(15)
C5B C6B C15B N16B -4(3)
N1B C6B C15B S2B -3(2)
C5B C6B C15B S2B 177.1(14)
Pt1B S2B C15B N16B -172.9(15)
Pt1B S2B C15B C6B 5.3(15)
C6B C15B N16B C17B 178.9(15)
S2B C15B N16B C17B -3(2)
C15B N16B C17B C18B 128.3(18)
C15B N16B C17B C22B -54(2)
C22B C17B C18B C19B 2(3)
N16B C17B C18B C19B -179.6(16)
C17B C18B C19B C20B 0(3)
C18B C19B C20B C21B -4(3)
C19B C20B C21B C22B 4(3)
C20B C21B C22B C17B -1(3)
C18B C17B C22B C21B -2(3)
N16B C17B C22B C21B -179.9(16)
